data_4135429
loop_
_publ_author_name
'Shi, Zhao-Tao'
'Hu, Yi-Xiong'
'Hu, Zhubin'
'Zhang, Qi'
'Chen, Shao-Yu'
'Chen, Meng'
'Yu, Jing-Jing'
'Yin, Guang-Qiang'
'Sun, Haitao'
'Xu, Lin'
'Li, Xiaopeng'
'Feringa, Ben L.'
'Yang, Hai-Bo'
'Tian, He'
'Qu, Da-Hui'

_publ_section_title
;
 Visible-Light-Driven Rotation of Molecular Motors in Discrete
 Supramolecular Metallacycles
;
_journal_name_full 'Journal of the American Chemical Society'
_journal_paper_doi 10.1021/jacs.0c11752
_journal_year 2020
_chemical_formula_moiety 'C37 H26 N2 O2'
_chemical_formula_sum 'C37 H26 N2 O2'
_chemical_formula_weight 530.63
_space_group_crystal_system triclinic
_space_group_IT_number 2
_space_group_name_Hall '-P 1'
_space_group_name_H-M_alt 'P -1'
_symmetry_Int_Tables_number 2
_atom_sites_solution_primary dual
_audit_creation_date 2019-03-28
_audit_creation_method
; 
Olex2 1.2 
(compiled 2018.05.29 svn.r3508 for OlexSys, GUI svn.r5506) 
;
_cell_angle_alpha 83.8430(10)
_cell_angle_beta 88.7230(10)
_cell_angle_gamma 69.5970(10)
_cell_formula_units_Z 4
_cell_length_a 10.9265(5)
_cell_length_b 12.9671(6)
_cell_length_c 21.9636(10)
_cell_measurement_reflns_used 9950
_cell_measurement_temperature 293
_cell_measurement_theta_max 47.566
_cell_measurement_theta_min 4.366
_cell_volume 2899.5(2)
_computing_cell_refinement 'SAINT v8.37A (Bruker, 2015)'
_computing_data_reduction 'SAINT v8.37A (Bruker, 2015)'
_computing_molecular_graphics 'Olex2 (Dolomanov et al., 2009)'
_computing_publication_material 'Olex2 (Dolomanov et al., 2009)'
_computing_structure_refinement 'olex2.refine (Bourhis et al., 2015)'
_computing_structure_solution 'ShelXT (Sheldrick, 2015)'
_diffrn_ambient_temperature 293.31
_diffrn_measured_fraction_theta_full 0.9970
_diffrn_measured_fraction_theta_max 0.9970
_diffrn_measurement_device_type 'Bruker APEX-II CCD'
_diffrn_measurement_method '\f and \w scans'
_diffrn_radiation_type 'Mo K\a'
_diffrn_radiation_wavelength 0.71073
_diffrn_reflns_av_R_equivalents 0.0611
_diffrn_reflns_av_unetI/netI 0.0603
_diffrn_reflns_limit_h_max 14
_diffrn_reflns_limit_h_min -13
_diffrn_reflns_limit_k_max 16
_diffrn_reflns_limit_k_min -16
_diffrn_reflns_limit_l_max 28
_diffrn_reflns_limit_l_min -28
_diffrn_reflns_number 57852
_diffrn_reflns_theta_full 27.5298
_diffrn_reflns_theta_max 27.53
_diffrn_reflns_theta_min 1.87
_diffrn_standards_number 0
_exptl_absorpt_coefficient_mu 0.075
_exptl_absorpt_correction_T_max 0.7456
_exptl_absorpt_correction_T_min 0.6761
_exptl_absorpt_correction_type multi-scan
_exptl_crystal_colour yellow
_exptl_crystal_colour_primary yellow
_exptl_crystal_density_diffrn 1.2155
_exptl_crystal_description block
_exptl_crystal_F_000 1112.4867
_exptl_crystal_size_max 0.17
_exptl_crystal_size_mid 0.14
_exptl_crystal_size_min 0.11
_refine_diff_density_max 0.3351
_refine_diff_density_min -0.3383
_refine_diff_density_rms 0.0738
_refine_ls_d_res_high 0.7688
_refine_ls_d_res_low 10.9170
_refine_ls_goodness_of_fit_ref 1.0680
_refine_ls_hydrogen_treatment constr
_refine_ls_matrix_type full
_refine_ls_number_constraints 98
_refine_ls_number_parameters 741
_refine_ls_number_reflns 13320
_refine_ls_number_restraints 0
_refine_ls_restrained_S_all 1.0680
_refine_ls_R_factor_all 0.1222
_refine_ls_R_factor_gt 0.0617
_refine_ls_shift/su_max 0.0009
_refine_ls_shift/su_mean 0.0002
_refine_ls_structure_factor_coef Fsqd
_refine_ls_weighting_details 'w=1/[\s^2^(Fo^2^)+(0.1P)^2^] where P=(Fo^2^+2Fc^2^)/3'
_refine_ls_weighting_scheme calc
_refine_ls_wR_factor_gt 0.1612
_refine_ls_wR_factor_ref 0.2059
_reflns_Friedel_coverage 0.0
_reflns_limit_h_max 14
_reflns_limit_h_min -14
_reflns_limit_k_max 16
_reflns_limit_k_min -16
_reflns_limit_l_max 28
_reflns_limit_l_min 0
_reflns_number_gt 7255
_reflns_number_total 13320
_reflns_threshold_expression I>=2u(I)
_cod_data_source_file ja0c11752_si_002.cif
_cod_data_source_block mo_d8v19261_0m
_cod_database_code 4135429
_olex2_refinement_description
; 
1. Fixed Uiso 
 At 1.2 times of: 
  All C(H) groups, All C(H,H) groups 
 At 1.5 times of: 
  All C(H,H,H) groups 
2.a Ternary CH refined with riding coordinates: 
 C25(H25), C62(H62) 
2.b Secondary CH2 refined with riding coordinates: 
 C26(H26a,H26b), C63(H63a,H63b) 
2.c Aromatic/amide H refined with riding coordinates: 
 C2(H2), C4(H4), C5(H5), C12(H12), C10(H10), C9(H9), C29(H29), C28(H28), 
 C34(H34), C33(H33), C32(H32), C31(H31), C39(H39), C41(H41), C42(H42), C46(H46), 
  C47(H47), C49(H49), C65(H65), C66(H66), C68(H68), C69(H69), C70(H70), 
 C71(H71), C22(H22), C21(H21), C20(H20), C23(H23), C16(H16), C17(H17), C18(H18), 
  C15(H15), C58(H58), C59(H59), C60(H60), C57(H57), C53(H53), C54(H54), 
 C55(H55), C52(H52) 
2.d Idealised Me refined as rotating group: 
 C37(H37a,H37b,H37c), C74(H74a,H74b,H74c) 
;
_olex2_submission_special_instructions 'No special instructions were received'

loop_
_space_group_symop_id
_space_group_symop_operation_xyz
1 x,y,z
2 -x,-y,-z

loop_
_atom_site_label
_atom_site_type_symbol
_atom_site_fract_x
_atom_site_fract_y
_atom_site_fract_z
_atom_site_U_iso_or_equiv
_atom_site_adp_type
_atom_site_occupancy
_atom_site_refinement_flags_posn
O1 O 0.49197(14) 0.12935(12) 0.51090(7) 0.0538(4) Uani 1.000000 .
O2 O 0.47422(18) 0.57175(14) 0.31967(9) 0.0716(5) Uani 1.000000 .
N1 N 1.1348(2) -0.29835(19) 0.46222(11) 0.0752(7) Uani 1.000000 .
N2 N 0.1530(2) 0.3334(2) 0.79546(11) 0.0813(7) Uani 1.000000 .
C1 C 0.5984(2) 0.12314(18) 0.47348(10) 0.0466(5) Uani 1.000000 .
C2 C 0.6979(2) 0.02237(18) 0.47668(10) 0.0472(5) Uani 1.000000 .
C3 C 0.8112(2) 0.01114(18) 0.44423(10) 0.0473(5) Uani 1.000000 .
C4 C 0.8191(2) 0.10445(19) 0.40891(10) 0.0523(6) Uani 1.000000 .
C5 C 0.7164(2) 0.20363(19) 0.40515(10) 0.0511(6) Uani 1.000000 .
C6 C 0.6013(2) 0.21593(18) 0.43649(10) 0.0456(5) Uani 1.000000 .
C7 C 0.4842(2) 0.31833(18) 0.43433(10) 0.0459(5) Uani 1.000000 .
C8 C 0.4219(2) 0.32914(18) 0.49547(10) 0.0470(5) Uani 1.000000 .
C9 C 0.3611(2) 0.42738(19) 0.52234(10) 0.0540(6) Uani 1.000000 .
C10 C 0.3079(2) 0.4274(2) 0.57962(11) 0.0564(6) Uani 1.000000 .
C11 C 0.3151(2) 0.32926(19) 0.61485(10) 0.0501(6) Uani 1.000000 .
C12 C 0.3786(2) 0.23095(19) 0.58987(10) 0.0491(5) Uani 1.000000 .
C13 C 0.4301(2) 0.23206(18) 0.53203(10) 0.0462(5) Uani 1.000000 .
C14 C 0.2601(2) 0.32998(19) 0.67732(10) 0.0503(6) Uani 1.000000 .
C15 C 0.1448(2) 0.4111(2) 0.69146(12) 0.0642(7) Uani 1.000000 .
C16 C 0.0970(3) 0.4096(3) 0.75011(13) 0.0780(8) Uani 1.000000 .
C17 C 0.2623(3) 0.2552(3) 0.78207(13) 0.0746(8) Uani 1.000000 .
C18 C 0.3192(2) 0.2499(2) 0.72497(11) 0.0626(7) Uani 1.000000 .
C19 C 0.9229(2) -0.09638(18) 0.45016(10) 0.0479(5) Uani 1.000000 .
C20 C 0.9048(2) -0.1967(2) 0.46307(12) 0.0644(7) Uani 1.000000 .
C21 C 1.0120(3) -0.2937(2) 0.46804(14) 0.0778(8) Uani 1.000000 .
C22 C 1.1510(2) -0.2017(2) 0.45015(12) 0.0641(7) Uani 1.000000 .
C23 C 1.0513(2) -0.1009(2) 0.44329(10) 0.0530(6) Uani 1.000000 .
C24 C 0.4384(2) 0.38713(18) 0.38303(10) 0.0473(5) Uani 1.000000 .
C25 C 0.3229(2) 0.49519(19) 0.37909(11) 0.0529(6) Uani 1.000000 .
C26 C 0.3790(2) 0.5867(2) 0.36776(12) 0.0616(7) Uani 1.000000 .
C27 C 0.5196(2) 0.4728(2) 0.29561(11) 0.0573(6) Uani 1.000000 .
C28 C 0.5882(3) 0.4740(3) 0.24059(12) 0.0707(8) Uani 1.000000 .
C29 C 0.6307(3) 0.3816(3) 0.21080(12) 0.0741(8) Uani 1.000000 .
C30 C 0.6026(2) 0.2855(2) 0.23216(11) 0.0607(7) Uani 1.000000 .
C31 C 0.6352(3) 0.1927(3) 0.19929(13) 0.0814(9) Uani 1.000000 .
C32 C 0.6021(3) 0.1041(3) 0.21837(15) 0.0831(9) Uani 1.000000 .
C33 C 0.5334(3) 0.1040(2) 0.27229(14) 0.0756(8) Uani 1.000000 .
C34 C 0.5008(2) 0.1911(2) 0.30662(12) 0.0622(7) Uani 1.000000 .
C35 C 0.5358(2) 0.2839(2) 0.28827(10) 0.0521(6) Uani 1.000000 .
C36 C 0.5024(2) 0.37802(19) 0.32259(10) 0.0488(5) Uani 1.000000 .
C37 C 0.2238(2) 0.5018(2) 0.32940(13) 0.0688(7) Uani 1.000000 .
O3 O -0.13780(15) 1.24643(12) 0.08773(7) 0.0556(4) Uani 1.000000 .
O4 O 0.23325(18) 0.80445(13) 0.26500(9) 0.0741(5) Uani 1.000000 .
N3 N 0.2048(3) 1.64990(19) 0.10115(11) 0.0783(7) Uani 1.000000 .
N4 N -0.4791(2) 1.0605(2) -0.14149(12) 0.0810(7) Uani 1.000000 .
C38 C -0.0215(2) 1.24554(18) 0.11296(10) 0.0496(5) Uani 1.000000 .
C39 C 0.0038(2) 1.34306(19) 0.10439(10) 0.0533(6) Uani 1.000000 .
C40 C 0.1192(2) 1.34895(19) 0.12680(10) 0.0526(6) Uani 1.000000 .
C41 C 0.2086(2) 1.25152(19) 0.15622(11) 0.0571(6) Uani 1.000000 .
C42 C 0.1799(2) 1.15575(19) 0.16545(11) 0.0554(6) Uani 1.000000 .
C43 C 0.0615(2) 1.15070(18) 0.14625(10) 0.0490(5) Uani 1.000000 .
C44 C 0.0175(2) 1.05509(18) 0.15818(10) 0.0483(5) Uani 1.000000 .
C45 C -0.0602(2) 1.04631(18) 0.10570(10) 0.0502(6) Uani 1.000000 .
C46 C -0.0600(2) 0.94928(19) 0.08373(11) 0.0585(6) Uani 1.000000 .
C47 C -0.1402(2) 0.9509(2) 0.03590(11) 0.0605(6) Uani 1.000000 .
C48 C -0.2217(2) 1.0510(2) 0.00590(10) 0.0554(6) Uani 1.000000 .
C49 C -0.2175(2) 1.1482(2) 0.02440(10) 0.0529(6) Uani 1.000000 .
C50 C -0.1376(2) 1.14483(18) 0.07246(10) 0.0494(5) Uani 1.000000 .
C51 C -0.3092(2) 1.0532(2) -0.04559(11) 0.0562(6) Uani 1.000000 .
C52 C -0.3689(3) 0.9750(2) -0.04632(12) 0.0666(7) Uani 1.000000 .
C53 C -0.4523(3) 0.9830(3) -0.09454(14) 0.0773(8) Uani 1.000000 .
C54 C -0.4192(3) 1.1347(3) -0.14086(13) 0.0774(8) Uani 1.000000 .
C55 C -0.3353(3) 1.1344(2) -0.09496(12) 0.0675(7) Uani 1.000000 .
C56 C 0.1477(2) 1.45277(19) 0.11828(10) 0.0538(6) Uani 1.000000 .
C57 C 0.0792(3) 1.5415(2) 0.07695(13) 0.0721(8) Uani 1.000000 .
C58 C 0.1111(3) 1.6352(2) 0.07014(14) 0.0801(9) Uani 1.000000 .
C59 C 0.2696(3) 1.5650(2) 0.14079(14) 0.0823(9) Uani 1.000000 .
C60 C 0.2454(3) 1.4681(2) 0.15088(13) 0.0732(8) Uani 1.000000 .
C61 C 0.0382(2) 0.99028(18) 0.21221(10) 0.0500(6) Uani 1.000000 .
C62 C 0.0029(3) 0.88799(19) 0.22682(11) 0.0619(7) Uani 1.000000 .
C63 C 0.1330(3) 0.7923(2) 0.22809(13) 0.0770(8) Uani 1.000000 .
C64 C 0.2160(2) 0.9046(2) 0.28531(11) 0.0572(6) Uani 1.000000 .
C65 C 0.3059(2) 0.9040(2) 0.32989(12) 0.0614(7) Uani 1.000000 .
C66 C 0.2917(2) 0.9978(2) 0.35525(12) 0.0653(7) Uani 1.000000 .
C67 C 0.1837(2) 1.0965(2) 0.34044(11) 0.0566(6) Uani 1.000000 .
C68 C 0.1584(3) 1.1910(2) 0.37086(12) 0.0710(7) Uani 1.000000 .
C69 C 0.0504(3) 1.2821(2) 0.35763(13) 0.0775(8) Uani 1.000000 .
C70 C -0.0382(3) 1.2837(2) 0.31266(12) 0.0661(7) Uani 1.000000 .
C71 C -0.0170(2) 1.19382(19) 0.28121(11) 0.0546(6) Uani 1.000000 .
C72 C 0.0942(2) 1.09690(19) 0.29366(10) 0.0503(6) Uani 1.000000 .
C73 C 0.1178(2) 1.00037(18) 0.26322(10) 0.0489(5) Uani 1.000000 .
C74 C -0.0704(3) 0.8880(3) 0.28676(12) 0.0780(8) Uani 1.000000 .
H2 H 0.6893(2) -0.03826(18) 0.50063(10) 0.0566(6) Uiso 1.000000 R
H4 H 0.8950(2) 0.09967(19) 0.38754(10) 0.0628(7) Uiso 1.000000 R
H5 H 0.7243(2) 0.26421(19) 0.38086(10) 0.0613(7) Uiso 1.000000 R
H12 H 0.3865(2) 0.16383(19) 0.61229(10) 0.0589(7) Uiso 1.000000 R
H10 H 0.2660(2) 0.4946(2) 0.59530(11) 0.0677(7) Uiso 1.000000 R
H9 H 0.3566(2) 0.49439(19) 0.50078(10) 0.0648(7) Uiso 1.000000 R
H29 H 0.6794(3) 0.3815(3) 0.17552(12) 0.0889(10) Uiso 1.000000 R
H28 H 0.6043(3) 0.5375(3) 0.22483(12) 0.0849(9) Uiso 1.000000 R
H34 H 0.4549(2) 0.1889(2) 0.34261(12) 0.0747(8) Uiso 1.000000 R
H33 H 0.5091(3) 0.0434(2) 0.28527(14) 0.0908(10) Uiso 1.000000 R
H32 H 0.6250(3) 0.0437(3) 0.19575(15) 0.0997(11) Uiso 1.000000 R
H31 H 0.6812(3) 0.1926(3) 0.16313(13) 0.0977(10) Uiso 1.000000 R
H39 H -0.0567(2) 1.40549(19) 0.08344(10) 0.0639(7) Uiso 1.000000 R
H41 H 0.2887(2) 1.25147(19) 0.16974(11) 0.0685(7) Uiso 1.000000 R
H42 H 0.2414(2) 1.09242(19) 0.18514(11) 0.0664(7) Uiso 1.000000 R
H46 H -0.0042(2) 0.88155(19) 0.10191(11) 0.0702(8) Uiso 1.000000 R
H47 H -0.1400(2) 0.8846(2) 0.02341(11) 0.0726(8) Uiso 1.000000 R
H49 H -0.2687(2) 1.2159(2) 0.00429(10) 0.0635(7) Uiso 1.000000 R
H65 H 0.3751(2) 0.8394(2) 0.34198(12) 0.0737(8) Uiso 1.000000 R
H66 H 0.3545(2) 0.9976(2) 0.38321(12) 0.0783(8) Uiso 1.000000 R
H68 H 0.2169(3) 1.1914(2) 0.40087(12) 0.0852(9) Uiso 1.000000 R
H69 H 0.0356(3) 1.3438(2) 0.37868(13) 0.0930(10) Uiso 1.000000 R
H70 H -0.1123(3) 1.3462(2) 0.30400(12) 0.0793(8) Uiso 1.000000 R
H71 H -0.0766(2) 1.19632(19) 0.25104(11) 0.0655(7) Uiso 1.000000 R
H22 H 1.2361(2) -0.2021(2) 0.44599(12) 0.0769(8) Uiso 1.000000 R
H21 H 0.9969(3) -0.3601(2) 0.47601(14) 0.0934(10) Uiso 1.000000 R
H20 H 0.8211(2) -0.1991(2) 0.46838(12) 0.0773(8) Uiso 1.000000 R
H23 H 1.0697(2) -0.0361(2) 0.43412(10) 0.0636(7) Uiso 1.000000 R
H16 H 0.0202(3) 0.4661(3) 0.75818(13) 0.0935(10) Uiso 1.000000 R
H17 H 0.3038(3) 0.2001(3) 0.81308(13) 0.0895(10) Uiso 1.000000 R
H18 H 0.3968(2) 0.1929(2) 0.71865(11) 0.0751(8) Uiso 1.000000 R
H15 H 0.0995(2) 0.4667(2) 0.66137(12) 0.0770(8) Uiso 1.000000 R
H58 H 0.0633(3) 1.6927(2) 0.04159(14) 0.0961(10) Uiso 1.000000 R
H59 H 0.3367(3) 1.5718(2) 0.16351(14) 0.0988(11) Uiso 1.000000 R
H60 H 0.2950(3) 1.4123(2) 0.17982(13) 0.0879(9) Uiso 1.000000 R
H57 H 0.0112(3) 1.5375(2) 0.05371(13) 0.0865(9) Uiso 1.000000 R
H53 H -0.4923(3) 0.9302(3) -0.09384(14) 0.0927(10) Uiso 1.000000 R
H54 H -0.4353(3) 1.1898(3) -0.17352(13) 0.0929(10) Uiso 1.000000 R
H55 H -0.2966(3) 1.1882(2) -0.09701(12) 0.0810(9) Uiso 1.000000 R
H52 H -0.3532(3) 0.9178(2) -0.01481(12) 0.0799(8) Uiso 1.000000 R
H25 H 0.2791(2) 0.50125(19) 0.41868(11) 0.0635(7) Uiso 1.000000 R
H62 H -0.0517(3) 0.88252(19) 0.19338(11) 0.0743(8) Uiso 1.000000 R
H37a H 0.2622(6) 0.5054(15) 0.28986(13) 0.1031(11) Uiso 1.000000 GR
H37b H 0.1990(14) 0.4373(8) 0.3353(5) 0.1031(11) Uiso 1.000000 GR
H37c H 0.1479(8) 0.5668(8) 0.3318(5) 0.1031(11) Uiso 1.000000 GR
H26a H 0.4196(2) 0.5925(2) 0.40545(12) 0.0739(8) Uiso 1.000000 R
H26b H 0.3080(2) 0.6561(2) 0.35742(12) 0.0739(8) Uiso 1.000000 R
H74a H -0.0164(8) 0.8907(16) 0.32000(16) 0.1170(13) Uiso 1.000000 GR
H74b H -0.1493(10) 0.9514(9) 0.2845(3) 0.1170(13) Uiso 1.000000 GR
H74c H -0.0915(16) 0.8218(8) 0.2935(4) 0.1170(13) Uiso 1.000000 GR
H63a H 0.1639(3) 0.7847(2) 0.18648(13) 0.0925(10) Uiso 1.000000 R
H63b H 0.1187(3) 0.7245(2) 0.24344(13) 0.0925(10) Uiso 1.000000 R

loop_
_atom_site_aniso_label
_atom_site_aniso_U_11
_atom_site_aniso_U_22
_atom_site_aniso_U_33
_atom_site_aniso_U_12
_atom_site_aniso_U_13
_atom_site_aniso_U_23
O1 0.0465(8) 0.0441(9) 0.0682(10) -0.0129(7) 0.0165(7) -0.0077(7)
O2 0.0747(12) 0.0546(11) 0.0864(13) -0.0251(9) 0.0151(10) -0.0056(9)
N1 0.0632(14) 0.0575(15) 0.0897(17) -0.0014(12) 0.0085(12) -0.0110(12)
N2 0.0744(16) 0.1009(19) 0.0582(14) -0.0179(14) 0.0095(12) -0.0095(13)
C1 0.0387(11) 0.0468(13) 0.0528(13) -0.0133(10) 0.0070(9) -0.0063(10)
C2 0.0456(12) 0.0408(12) 0.0524(13) -0.0122(10) 0.0035(10) -0.0039(10)
C3 0.0434(12) 0.0479(13) 0.0466(12) -0.0106(10) 0.0020(10) -0.0069(10)
C4 0.0417(12) 0.0578(15) 0.0522(13) -0.0128(11) 0.0052(10) 0.0001(11)
C5 0.0468(12) 0.0489(14) 0.0539(14) -0.0148(11) 0.0004(10) 0.0039(10)
C6 0.0392(11) 0.0450(12) 0.0490(13) -0.0107(9) 0.0020(9) -0.0029(10)
C7 0.0423(11) 0.0454(12) 0.0475(13) -0.0129(10) 0.0032(9) -0.0032(10)
C8 0.0409(11) 0.0469(13) 0.0491(13) -0.0107(10) 0.0015(9) -0.0032(10)
C9 0.0584(14) 0.0461(13) 0.0520(14) -0.0127(11) 0.0016(11) -0.0004(10)
C10 0.0573(14) 0.0481(14) 0.0584(15) -0.0109(11) 0.0066(11) -0.0093(11)
C11 0.0409(11) 0.0522(14) 0.0519(13) -0.0102(10) 0.0004(10) -0.0031(11)
C12 0.0428(12) 0.0462(13) 0.0537(14) -0.0113(10) 0.0028(10) -0.0002(10)
C13 0.0376(11) 0.0427(12) 0.0532(13) -0.0077(9) 0.0023(9) -0.0054(10)
C14 0.0434(12) 0.0554(14) 0.0512(13) -0.0159(11) 0.0007(10) -0.0059(11)
C15 0.0561(14) 0.0642(16) 0.0600(16) -0.0060(12) 0.0048(12) -0.0057(12)
C16 0.0667(17) 0.084(2) 0.0663(18) -0.0048(15) 0.0132(14) -0.0134(15)
C17 0.0674(17) 0.090(2) 0.0573(17) -0.0189(16) -0.0003(13) 0.0040(14)
C18 0.0498(14) 0.0689(17) 0.0609(16) -0.0118(12) 0.0006(12) -0.0016(13)
C19 0.0443(12) 0.0512(14) 0.0451(12) -0.0120(10) 0.0020(10) -0.0086(10)
C20 0.0551(15) 0.0565(16) 0.0801(18) -0.0173(12) 0.0118(13) -0.0097(13)
C21 0.0729(19) 0.0483(16) 0.104(2) -0.0099(14) 0.0137(16) -0.0145(15)
C22 0.0497(14) 0.0634(17) 0.0694(17) -0.0064(13) 0.0012(12) -0.0112(13)
C23 0.0494(13) 0.0507(14) 0.0545(14) -0.0110(11) -0.0004(10) -0.0087(11)
C24 0.0420(11) 0.0432(12) 0.0527(13) -0.0105(10) 0.0041(10) -0.0040(10)
C25 0.0476(12) 0.0452(13) 0.0559(14) -0.0055(10) -0.0007(10) 0.0015(10)
C26 0.0616(15) 0.0493(14) 0.0660(16) -0.0100(12) 0.0017(12) -0.0041(12)
C27 0.0514(13) 0.0599(16) 0.0558(15) -0.0159(12) -0.0008(11) 0.0024(12)
C28 0.0676(17) 0.077(2) 0.0650(17) -0.0282(15) 0.0037(14) 0.0116(15)
C29 0.0665(17) 0.092(2) 0.0573(16) -0.0232(16) 0.0100(13) 0.0005(15)
C30 0.0507(14) 0.0727(18) 0.0516(14) -0.0119(13) -0.0002(11) -0.0088(13)
C31 0.0716(18) 0.102(2) 0.0644(18) -0.0178(18) 0.0101(14) -0.0290(17)
C32 0.084(2) 0.083(2) 0.082(2) -0.0218(18) 0.0028(17) -0.0351(17)
C33 0.0759(18) 0.0710(19) 0.083(2) -0.0249(15) -0.0006(16) -0.0227(16)
C34 0.0596(15) 0.0622(16) 0.0640(16) -0.0186(13) 0.0018(12) -0.0119(13)
C35 0.0443(12) 0.0580(15) 0.0496(13) -0.0124(11) -0.0031(10) -0.0042(11)
C36 0.0439(12) 0.0484(13) 0.0476(13) -0.0097(10) -0.0006(10) 0.0007(10)
C37 0.0514(14) 0.0671(17) 0.0794(18) -0.0126(13) -0.0091(13) 0.0027(14)
O3 0.0587(10) 0.0418(9) 0.0613(10) -0.0125(7) -0.0077(8) 0.0004(7)
O4 0.0856(13) 0.0431(10) 0.0805(13) -0.0069(9) -0.0070(10) -0.0013(9)
N3 0.1063(19) 0.0619(15) 0.0744(16) -0.0385(14) -0.0088(14) -0.0073(12)
N4 0.0795(16) 0.0783(17) 0.0840(18) -0.0236(14) -0.0185(13) -0.0127(14)
C38 0.0535(13) 0.0450(13) 0.0460(13) -0.0130(11) 0.0015(10) -0.0014(10)
C39 0.0639(15) 0.0420(13) 0.0487(13) -0.0145(11) -0.0034(11) 0.0042(10)
C40 0.0594(14) 0.0467(13) 0.0480(13) -0.0153(11) 0.0041(11) -0.0004(10)
C41 0.0540(14) 0.0529(15) 0.0624(15) -0.0180(12) -0.0005(11) 0.0003(11)
C42 0.0535(14) 0.0466(14) 0.0571(14) -0.0087(11) 0.0001(11) 0.0031(11)
C43 0.0558(13) 0.0409(12) 0.0443(12) -0.0108(11) 0.0044(10) 0.0002(9)
C44 0.0523(13) 0.0407(12) 0.0453(12) -0.0093(10) 0.0025(10) -0.0005(10)
C45 0.0575(13) 0.0461(13) 0.0430(12) -0.0141(11) 0.0031(10) -0.0014(10)
C46 0.0727(16) 0.0430(14) 0.0501(14) -0.0087(12) -0.0050(12) -0.0015(11)
C47 0.0763(16) 0.0485(14) 0.0541(14) -0.0164(13) -0.0018(12) -0.0111(11)
C48 0.0599(14) 0.0550(15) 0.0476(13) -0.0157(12) 0.0033(11) -0.0051(11)
C49 0.0549(13) 0.0511(14) 0.0461(13) -0.0116(11) -0.0023(10) 0.0001(10)
C50 0.0554(13) 0.0443(13) 0.0464(13) -0.0151(11) 0.0047(10) -0.0043(10)
C51 0.0560(14) 0.0571(15) 0.0528(14) -0.0148(12) 0.0025(11) -0.0118(11)
C52 0.0695(17) 0.0661(17) 0.0634(17) -0.0215(14) 0.0022(13) -0.0109(13)
C53 0.0747(18) 0.076(2) 0.087(2) -0.0312(16) -0.0061(16) -0.0177(17)
C54 0.0792(19) 0.076(2) 0.0710(19) -0.0194(16) -0.0182(15) -0.0045(15)
C55 0.0701(17) 0.0684(18) 0.0648(17) -0.0246(14) -0.0091(13) -0.0064(13)
C56 0.0666(15) 0.0498(14) 0.0457(13) -0.0210(12) 0.0065(11) -0.0068(10)
C57 0.088(2) 0.0558(16) 0.0742(18) -0.0296(15) -0.0170(15) 0.0067(13)
C58 0.106(2) 0.0544(17) 0.081(2) -0.0315(17) -0.0174(17) 0.0061(14)
C59 0.100(2) 0.0677(19) 0.086(2) -0.0365(17) -0.0222(18) -0.0067(16)
C60 0.092(2) 0.0576(17) 0.0688(18) -0.0257(15) -0.0177(15) 0.0009(13)
C61 0.0582(13) 0.0405(12) 0.0466(13) -0.0125(11) -0.0021(10) -0.0002(10)
C62 0.0884(18) 0.0489(14) 0.0494(14) -0.0271(14) -0.0092(13) 0.0037(11)
C63 0.112(2) 0.0502(16) 0.0658(18) -0.0258(16) -0.0112(17) -0.0004(13)
C64 0.0628(15) 0.0482(14) 0.0526(14) -0.0122(12) 0.0011(11) 0.0046(11)
C65 0.0521(14) 0.0592(16) 0.0636(16) -0.0119(12) -0.0024(12) 0.0092(13)
C66 0.0562(15) 0.083(2) 0.0566(15) -0.0274(14) -0.0064(12) 0.0075(14)
C67 0.0591(14) 0.0607(16) 0.0517(14) -0.0251(12) -0.0001(11) 0.0017(12)
C68 0.0803(19) 0.0767(19) 0.0646(17) -0.0372(16) -0.0063(14) -0.0096(14)
C69 0.100(2) 0.0613(18) 0.0772(19) -0.0326(17) 0.0052(17) -0.0207(14)
C70 0.0729(17) 0.0503(15) 0.0715(17) -0.0181(13) 0.0068(14) -0.0037(13)
C71 0.0583(14) 0.0473(13) 0.0552(14) -0.0162(11) 0.0031(11) -0.0012(11)
C72 0.0549(13) 0.0483(13) 0.0465(13) -0.0189(11) 0.0033(10) 0.0021(10)
C73 0.0550(13) 0.0441(13) 0.0441(12) -0.0153(11) -0.0005(10) 0.0044(10)
C74 0.102(2) 0.090(2) 0.0570(16) -0.0555(18) 0.0009(15) 0.0027(14)

loop_
_atom_type_symbol
_atom_type_scat_dispersion_real
_atom_type_scat_dispersion_imag
_atom_type_scat_Cromer_Mann_a1
_atom_type_scat_Cromer_Mann_a2
_atom_type_scat_Cromer_Mann_a3
_atom_type_scat_Cromer_Mann_a4
_atom_type_scat_Cromer_Mann_b1
_atom_type_scat_Cromer_Mann_b2
_atom_type_scat_Cromer_Mann_b3
_atom_type_scat_Cromer_Mann_b4
_atom_type_scat_Cromer_Mann_c
_atom_type_scat_source
_atom_type_scat_dispersion_source
H 0.00000 0.00000 0.49300 0.32291 0.14019 0.04081 10.51090 26.12570 3.14236 57.79970 0.0030380000826 'International Tables Volume C Table 6.1.1.4 (pp. 500-502)' 'Henke, Gullikson and Davis, At. Data and Nucl. Data Tables, 1993, 54, 2'
C 0.00347 0.00161 2.31000 1.02000 1.58860 0.86500 20.84390 10.20750 0.56870 51.65120 0.215599998832 'International Tables Volume C Table 6.1.1.4 (pp. 500-502)' 'Henke, Gullikson and Davis, At. Data and Nucl. Data Tables, 1993, 54, 2'
O 0.01158 0.00611 3.04850 2.28680 1.54630 0.86700 13.27710 5.70110 0.32390 32.90890 0.250800013542 'International Tables Volume C Table 6.1.1.4 (pp. 500-502)' 'Henke, Gullikson and Davis, At. Data and Nucl. Data Tables, 1993, 54, 2'
N 0.00653 0.00323 12.21260 3.13220 2.01250 1.16630 0.00570 9.89330 28.99750 0.58260 -11.5290002823 'International Tables Volume C Table 6.1.1.4 (pp. 500-502)' 'Henke, Gullikson and Davis, At. Data and Nucl. Data Tables, 1993, 54, 2'

loop_
_geom_angle_atom_site_label_1
_geom_angle_atom_site_label_2
_geom_angle_atom_site_label_3
_geom_angle
_geom_angle_site_symmetry_1
_geom_angle_site_symmetry_3
_geom_angle_publ_flag
C13 O1 C1 114.79(17) . . ?
C27 O2 C26 118.98(19) . . ?
C22 N1 C21 115.4(2) . . ?
C17 N2 C16 115.8(2) . . ?
C2 C1 O1 116.3(2) . . ?
C6 C1 O1 120.27(18) . . ?
C6 C1 C2 123.4(2) . . ?
C3 C2 C1 120.0(2) . . ?
H2 C2 C1 120.01(13) . . ?
H2 C2 C3 120.01(13) . . ?
C4 C3 C2 117.7(2) . . ?
C19 C3 C2 120.4(2) . . ?
C19 C3 C4 121.8(2) . . ?
C5 C4 C3 121.0(2) . . ?
H4 C4 C3 119.48(12) . . ?
H4 C4 C5 119.48(14) . . ?
C6 C5 C4 122.0(2) . . ?
H5 C5 C4 119.00(14) . . ?
H5 C5 C6 119.00(13) . . ?
C5 C6 C1 115.71(19) . . ?
C7 C6 C1 118.22(19) . . ?
C7 C6 C5 126.1(2) . . ?
C8 C7 C6 110.34(17) . . ?
C24 C7 C6 123.9(2) . . ?
C24 C7 C8 125.64(19) . . ?
C9 C8 C7 126.8(2) . . ?
C13 C8 C7 117.67(19) . . ?
C13 C8 C9 115.4(2) . . ?
C10 C9 C8 121.9(2) . . ?
H9 C9 C8 119.07(13) . . ?
H9 C9 C10 119.07(14) . . ?
C11 C10 C9 121.6(2) . . ?
H10 C10 C9 119.19(14) . . ?
H10 C10 C11 119.19(13) . . ?
C12 C11 C10 117.4(2) . . ?
C14 C11 C10 121.2(2) . . ?
C14 C11 C12 121.4(2) . . ?
C13 C12 C11 120.4(2) . . ?
H12 C12 C11 119.78(13) . . ?
H12 C12 C13 119.78(13) . . ?
C8 C13 O1 120.51(19) . . ?
C12 C13 O1 116.25(19) . . ?
C12 C13 C8 123.2(2) . . ?
C15 C14 C11 121.7(2) . . ?
C18 C14 C11 122.7(2) . . ?
C18 C14 C15 115.6(2) . . ?
C16 C15 C14 120.1(2) . . ?
H15 C15 C14 119.95(14) . . ?
H15 C15 C16 119.95(16) . . ?
C15 C16 N2 124.4(2) . . ?
H16 C16 N2 117.82(15) . . ?
H16 C16 C15 117.82(16) . . ?
C18 C17 N2 124.4(3) . . ?
H17 C17 N2 117.78(16) . . ?
H17 C17 C18 117.78(15) . . ?
C17 C18 C14 119.7(2) . . ?
H18 C18 C14 120.15(14) . . ?
H18 C18 C17 120.15(15) . . ?
C20 C19 C3 122.1(2) . . ?
C23 C19 C3 121.6(2) . . ?
C23 C19 C20 116.2(2) . . ?
C21 C20 C19 119.5(2) . . ?
H20 C20 C19 120.23(13) . . ?
H20 C20 C21 120.23(17) . . ?
C20 C21 N1 124.5(3) . . ?
H21 C21 N1 117.77(16) . . ?
H21 C21 C20 117.77(17) . . ?
C23 C22 N1 124.8(2) . . ?
H22 C22 N1 117.61(14) . . ?
H22 C22 C23 117.61(16) . . ?
C22 C23 C19 119.5(2) . . ?
H23 C23 C19 120.24(14) . . ?
H23 C23 C22 120.24(16) . . ?
C25 C24 C7 125.8(2) . . ?
C36 C24 C7 125.61(19) . . ?
C36 C24 C25 108.15(18) . . ?
C26 C25 C24 106.29(19) . . ?
C37 C25 C24 112.3(2) . . ?
C37 C25 C26 112.1(2) . . ?
H25 C25 C24 108.66(12) . . ?
H25 C25 C26 108.66(13) . . ?
H25 C25 C37 108.66(14) . . ?
C25 C26 O2 114.6(2) . . ?
H26a C26 O2 108.61(13) . . ?
H26a C26 C25 108.61(13) . . ?
H26b C26 O2 108.61(12) . . ?
H26b C26 C25 108.61(12) . . ?
H26b C26 H26a 107.6 . . ?
C28 C27 O2 114.6(2) . . ?
C36 C27 O2 123.6(2) . . ?
C36 C27 C28 121.8(2) . . ?
C29 C28 C27 119.4(3) . . ?
H28 C28 C27 120.31(17) . . ?
H28 C28 C29 120.31(17) . . ?
C30 C29 C28 121.6(3) . . ?
H29 C29 C28 119.20(17) . . ?
H29 C29 C30 119.20(16) . . ?
C31 C30 C29 122.6(3) . . ?
C35 C30 C29 118.7(2) . . ?
C35 C30 C31 118.7(3) . . ?
C32 C31 C30 122.1(3) . . ?
H31 C31 C30 118.93(19) . . ?
H31 C31 C32 118.93(18) . . ?
C33 C32 C31 119.1(3) . . ?
H32 C32 C31 120.44(18) . . ?
H32 C32 C33 120.44(19) . . ?
C34 C33 C32 121.3(3) . . ?
H33 C33 C32 119.33(19) . . ?
H33 C33 C34 119.33(19) . . ?
C35 C34 C33 120.8(3) . . ?
H34 C34 C33 119.62(19) . . ?
H34 C34 C35 119.62(14) . . ?
C34 C35 C30 117.9(2) . . ?
C36 C35 C30 119.4(2) . . ?
C36 C35 C34 122.7(2) . . ?
C27 C36 C24 115.6(2) . . ?
C35 C36 C24 125.9(2) . . ?
C35 C36 C27 118.3(2) . . ?
H37a C37 C25 109.5 . . ?
H37b C37 C25 109.5 . . ?
H37b C37 H37a 109.5 . . ?
H37c C37 C25 109.5 . . ?
H37c C37 H37a 109.5 . . ?
H37c C37 H37b 109.5 . . ?
C50 O3 C38 115.59(17) . . ?
C64 O4 C63 119.67(19) . . ?
C59 N3 C58 114.7(3) . . ?
C54 N4 C53 115.9(3) . . ?
C39 C38 O3 116.77(19) . . ?
C43 C38 O3 120.5(2) . . ?
C43 C38 C39 122.7(2) . . ?
C40 C39 C38 120.6(2) . . ?
H39 C39 C38 119.68(13) . . ?
H39 C39 C40 119.68(13) . . ?
C41 C40 C39 117.2(2) . . ?
C56 C40 C39 121.4(2) . . ?
C56 C40 C41 121.4(2) . . ?
C42 C41 C40 121.0(2) . . ?
H41 C41 C40 119.48(15) . . ?
H41 C41 C42 119.48(14) . . ?
C43 C42 C41 122.1(2) . . ?
H42 C42 C41 118.94(14) . . ?
H42 C42 C43 118.94(13) . . ?
C42 C43 C38 115.9(2) . . ?
C44 C43 C38 117.9(2) . . ?
C44 C43 C42 126.1(2) . . ?
C45 C44 C43 111.17(18) . . ?
C61 C44 C43 123.3(2) . . ?
C61 C44 C45 125.4(2) . . ?
C46 C45 C44 126.9(2) . . ?
C50 C45 C44 117.4(2) . . ?
C50 C45 C46 115.6(2) . . ?
C47 C46 C45 121.9(2) . . ?
H46 C46 C45 119.07(13) . . ?
H46 C46 C47 119.07(14) . . ?
C48 C47 C46 120.8(2) . . ?
H47 C47 C46 119.59(14) . . ?
H47 C47 C48 119.59(14) . . ?
C49 C48 C47 118.3(2) . . ?
C51 C48 C47 121.0(2) . . ?
C51 C48 C49 120.7(2) . . ?
C50 C49 C48 120.0(2) . . ?
H49 C49 C48 120.01(13) . . ?
H49 C49 C50 120.01(14) . . ?
C45 C50 O3 120.5(2) . . ?
C49 C50 O3 116.4(2) . . ?
C49 C50 C45 123.2(2) . . ?
C52 C51 C48 121.7(2) . . ?
C55 C51 C48 121.3(2) . . ?
C55 C51 C52 117.0(2) . . ?
C53 C52 C51 119.2(3) . . ?
H52 C52 C51 120.41(15) . . ?
H52 C52 C53 120.41(18) . . ?
C52 C53 N4 124.5(3) . . ?
H53 C53 N4 117.76(17) . . ?
H53 C53 C52 117.76(18) . . ?
C55 C54 N4 124.2(3) . . ?
H54 C54 N4 117.91(16) . . ?
H54 C54 C55 117.91(18) . . ?
C54 C55 C51 119.3(3) . . ?
H55 C55 C51 120.35(15) . . ?
H55 C55 C54 120.35(18) . . ?
C57 C56 C40 122.6(2) . . ?
C60 C56 C40 122.3(2) . . ?
C60 C56 C57 115.1(2) . . ?
C58 C57 C56 120.3(3) . . ?
H57 C57 C56 119.87(16) . . ?
H57 C57 C58 119.87(17) . . ?
C57 C58 N3 124.8(3) . . ?
H58 C58 N3 117.62(16) . . ?
H58 C58 C57 117.62(17) . . ?
C60 C59 N3 124.9(3) . . ?
H59 C59 N3 117.54(17) . . ?
H59 C59 C60 117.54(17) . . ?
C59 C60 C56 120.3(3) . . ?
H60 C60 C56 119.87(15) . . ?
H60 C60 C59 119.87(17) . . ?
C62 C61 C44 126.4(2) . . ?
C73 C61 C44 123.9(2) . . ?
C73 C61 C62 109.07(18) . . ?
C63 C62 C61 104.6(2) . . ?
C74 C62 C61 113.0(2) . . ?
C74 C62 C63 112.5(2) . . ?
H62 C62 C61 108.87(12) . . ?
H62 C62 C63 108.87(14) . . ?
H62 C62 C74 108.87(15) . . ?
C62 C63 O4 114.4(2) . . ?
H63a C63 O4 108.66(15) . . ?
H63a C63 C62 108.66(14) . . ?
H63b C63 O4 108.66(13) . . ?
H63b C63 C62 108.66(15) . . ?
H63b C63 H63a 107.6 . . ?
C65 C64 O4 115.7(2) . . ?
C73 C64 O4 122.6(2) . . ?
C73 C64 C65 121.7(2) . . ?
C66 C65 C64 119.7(2) . . ?
H65 C65 C64 120.13(15) . . ?
H65 C65 C66 120.13(15) . . ?
C67 C66 C65 121.8(2) . . ?
H66 C66 C65 119.09(15) . . ?
H66 C66 C67 119.09(15) . . ?
C68 C67 C66 123.1(2) . . ?
C72 C67 C66 117.8(2) . . ?
C72 C67 C68 119.0(2) . . ?
C69 C68 C67 121.5(3) . . ?
H68 C68 C67 119.23(16) . . ?
H68 C68 C69 119.23(17) . . ?
C70 C69 C68 120.3(3) . . ?
H69 C69 C68 119.87(17) . . ?
H69 C69 C70 119.87(16) . . ?
C71 C70 C69 120.4(3) . . ?
H70 C70 C69 119.82(16) . . ?
H70 C70 C71 119.82(16) . . ?
C72 C71 C70 121.2(2) . . ?
H71 C71 C70 119.38(16) . . ?
H71 C71 C72 119.38(14) . . ?
C71 C72 C67 117.6(2) . . ?
C73 C72 C67 119.4(2) . . ?
C73 C72 C71 122.9(2) . . ?
C64 C73 C61 115.7(2) . . ?
C72 C73 C61 125.55(19) . . ?
C72 C73 C64 118.6(2) . . ?
H74a C74 C62 109.5 . . ?
H74b C74 C62 109.5 . . ?
H74b C74 H74a 109.5 . . ?
H74c C74 C62 109.5 . . ?
H74c C74 H74a 109.5 . . ?
H74c C74 H74b 109.5 . . ?

loop_
_geom_bond_atom_site_label_1
_geom_bond_atom_site_label_2
_geom_bond_distance
_geom_bond_site_symmetry_2
_geom_bond_publ_flag
O1 C1 1.393(3) . ?
O1 C13 1.392(2) . ?
O2 C26 1.446(3) . ?
O2 C27 1.365(3) . ?
N1 C21 1.326(4) . ?
N1 C22 1.324(3) . ?
N2 C16 1.318(3) . ?
N2 C17 1.320(3) . ?
C1 C2 1.374(3) . ?
C1 C6 1.387(3) . ?
C2 C3 1.385(3) . ?
C2 H2 0.9300 . ?
C3 C4 1.393(3) . ?
C3 C19 1.494(3) . ?
C4 C5 1.377(3) . ?
C4 H4 0.9300 . ?
C5 C6 1.387(3) . ?
C5 H5 0.9300 . ?
C6 C7 1.486(3) . ?
C7 C8 1.490(3) . ?
C7 C24 1.347(3) . ?
C8 C9 1.402(3) . ?
C8 C13 1.395(3) . ?
C9 C10 1.374(3) . ?
C9 H9 0.9300 . ?
C10 C11 1.395(3) . ?
C10 H10 0.9300 . ?
C11 C12 1.387(3) . ?
C11 C14 1.485(3) . ?
C12 C13 1.379(3) . ?
C12 H12 0.9300 . ?
C14 C15 1.385(3) . ?
C14 C18 1.386(3) . ?
C15 C16 1.380(4) . ?
C15 H15 0.9300 . ?
C16 H16 0.9300 . ?
C17 C18 1.385(4) . ?
C17 H17 0.9300 . ?
C18 H18 0.9300 . ?
C19 C20 1.383(3) . ?
C19 C23 1.389(3) . ?
C20 C21 1.384(3) . ?
C20 H20 0.9300 . ?
C21 H21 0.9300 . ?
C22 C23 1.376(3) . ?
C22 H22 0.9300 . ?
C23 H23 0.9300 . ?
C24 C25 1.520(3) . ?
C24 C36 1.483(3) . ?
C25 C26 1.511(3) . ?
C25 C37 1.529(3) . ?
C25 H25 0.9800 . ?
C26 H26a 0.9700 . ?
C26 H26b 0.9700 . ?
C27 C28 1.410(3) . ?
C27 C36 1.377(3) . ?
C28 C29 1.359(4) . ?
C28 H28 0.9300 . ?
C29 C30 1.415(4) . ?
C29 H29 0.9300 . ?
C30 C31 1.404(4) . ?
C30 C35 1.420(3) . ?
C31 C32 1.344(4) . ?
C31 H31 0.9300 . ?
C32 C33 1.388(4) . ?
C32 H32 0.9300 . ?
C33 C34 1.364(4) . ?
C33 H33 0.9300 . ?
C34 C35 1.403(3) . ?
C34 H34 0.9300 . ?
C35 C36 1.437(3) . ?
C37 H37a 0.9600 . ?
C37 H37b 0.9600 . ?
C37 H37c 0.9600 . ?
O3 C38 1.393(3) . ?
O3 C50 1.393(3) . ?
O4 C63 1.439(3) . ?
O4 C64 1.367(3) . ?
N3 C58 1.320(4) . ?
N3 C59 1.323(3) . ?
N4 C53 1.321(4) . ?
N4 C54 1.340(4) . ?
C38 C39 1.379(3) . ?
C38 C43 1.389(3) . ?
C39 C40 1.393(3) . ?
C39 H39 0.9300 . ?
C40 C41 1.400(3) . ?
C40 C56 1.477(3) . ?
C41 C42 1.378(3) . ?
C41 H41 0.9300 . ?
C42 C43 1.394(3) . ?
C42 H42 0.9300 . ?
C43 C44 1.476(3) . ?
C44 C45 1.484(3) . ?
C44 C61 1.353(3) . ?
C45 C46 1.395(3) . ?
C45 C50 1.398(3) . ?
C46 C47 1.376(3) . ?
C46 H46 0.9300 . ?
C47 C48 1.396(3) . ?
C47 H47 0.9300 . ?
C48 C49 1.382(3) . ?
C48 C51 1.488(3) . ?
C49 C50 1.372(3) . ?
C49 H49 0.9300 . ?
C51 C52 1.386(4) . ?
C51 C55 1.388(3) . ?
C52 C53 1.384(4) . ?
C52 H52 0.9300 . ?
C53 H53 0.9300 . ?
C54 C55 1.376(4) . ?
C54 H54 0.9300 . ?
C55 H55 0.9300 . ?
C56 C57 1.384(3) . ?
C56 C60 1.380(4) . ?
C57 C58 1.369(4) . ?
C57 H57 0.9300 . ?
C58 H58 0.9300 . ?
C59 C60 1.367(4) . ?
C59 H59 0.9300 . ?
C60 H60 0.9300 . ?
C61 C62 1.507(3) . ?
C61 C73 1.478(3) . ?
C62 C63 1.525(4) . ?
C62 C74 1.526(4) . ?
C62 H62 0.9800 . ?
C63 H63a 0.9700 . ?
C63 H63b 0.9700 . ?
C64 C65 1.400(3) . ?
C64 C73 1.377(3) . ?
C65 C66 1.350(4) . ?
C65 H65 0.9300 . ?
C66 C67 1.418(3) . ?
C66 H66 0.9300 . ?
C67 C68 1.398(4) . ?
C67 C72 1.432(3) . ?
C68 C69 1.358(4) . ?
C68 H68 0.9300 . ?
C69 C70 1.392(4) . ?
C69 H69 0.9300 . ?
C70 C71 1.366(3) . ?
C70 H70 0.9300 . ?
C71 C72 1.417(3) . ?
C71 H71 0.9300 . ?
C72 C73 1.424(3) . ?
C74 H74a 0.9600 . ?
C74 H74b 0.9600 . ?
C74 H74c 0.9600 . ?

loop_
_smtbx_masks_void_nr
_smtbx_masks_void_average_x
_smtbx_masks_void_average_y
_smtbx_masks_void_average_z
_smtbx_masks_void_volume
_smtbx_masks_void_count_electrons
_smtbx_masks_void_content
1 0.099 0.449 0.450 10.3 1.4 ?
2 -0.099 0.551 0.550 10.3 1.4 ?
3 0.500 0.500 1.000 300.1 83.0 ?
